data_1562959
loop_
_publ_author_name
'Zhuang, Gui-lin'
'Chen, Wu-lin'
'Zheng, Jun'
'Yu, Hui-you'
'Wang, Jian-guo'

_publ_section_title
;
 N-(sulfoethyl) iminodiacetic acid-based lanthanide coordination polymers:
 Synthesis, magnetism and quantum Monte Carlo studies
;
_journal_name_full 'Journal of Solid State Chemistry'
_journal_page_first 284
_journal_page_last 288
_journal_paper_doi 10.1016/j.jssc.2012.04.031
_journal_volume 192
_journal_year 2012
_chemical_formula_sum 'C6 H20 N O13 Pr S'
_chemical_formula_weight 487.20
_space_group_IT_number 32
_space_group_name_Hall 'P 2 -2ab'
_space_group_name_H-M_alt 'P b a 2'
_symmetry_cell_setting orthorhombic
_symmetry_space_group_name_H-M 'P b a 2'
_atom_sites_solution_hydrogens geom
_atom_sites_solution_primary direct
_atom_sites_solution_secondary difmap
_audit_creation_method SHELXL-97
_cell_angle_alpha 90.00
_cell_angle_beta 90.00
_cell_angle_gamma 90.00
_cell_formula_units_Z 4
_cell_length_a 11.5754(2)
_cell_length_b 16.1852(3)
_cell_length_c 8.6096(2)
_cell_measurement_temperature 298(2)
_cell_volume 1613.01(6)
_computing_cell_refinement 'CrysAlis RED'
_computing_data_collection 'CrysAlis CCD'
_computing_data_reduction 'CrysAlis RED'
_computing_molecular_graphics 'SHELXL-97 (Sheldrick, 1997)'
_computing_publication_material 'SHELXL-97 (Sheldrick, 1997)'
_computing_structure_refinement 'SHELXL-97 (Sheldrick, 1997)'
_computing_structure_solution 'SHELXS-97 (Sheldrick, 1990)'
_diffrn_ambient_temperature 298(2)
_diffrn_measured_fraction_theta_full 0.998
_diffrn_measured_fraction_theta_max 0.998
_diffrn_measurement_device_type 'CrysAlis CCD, Oxford Diffraction Ltd.'
_diffrn_measurement_method \w
_diffrn_radiation_monochromator graphite
_diffrn_radiation_source 'Enhance (Mo) X-ray Source'
_diffrn_radiation_type MoK\a
_diffrn_radiation_wavelength 0.71073
_diffrn_reflns_av_R_equivalents 0.0213
_diffrn_reflns_av_sigmaI/netI 0.0270
_diffrn_reflns_limit_h_max 13
_diffrn_reflns_limit_h_min -14
_diffrn_reflns_limit_k_max 13
_diffrn_reflns_limit_k_min -19
_diffrn_reflns_limit_l_max 10
_diffrn_reflns_limit_l_min -5
_diffrn_reflns_number 4467
_diffrn_reflns_theta_full 26.00
_diffrn_reflns_theta_max 26.00
_diffrn_reflns_theta_min 3.07
_exptl_absorpt_coefficient_mu 3.213
_exptl_absorpt_correction_T_max 0.6443
_exptl_absorpt_correction_T_min 0.5006
_exptl_absorpt_correction_type multi-scan
_exptl_crystal_density_diffrn 2.006
_exptl_crystal_density_method 'not measured'
_exptl_crystal_F_000 968
_exptl_crystal_size_max 0.25
_exptl_crystal_size_mid 0.20
_exptl_crystal_size_min 0.15
_refine_diff_density_max 0.577
_refine_diff_density_min -0.375
_refine_diff_density_rms 0.095
_refine_ls_abs_structure_details 'Flack H D (1983), Acta Cryst. A39, 876-881'
_refine_ls_abs_structure_Flack 0.47(3)
_refine_ls_extinction_method none
_refine_ls_goodness_of_fit_ref 1.035
_refine_ls_hydrogen_treatment constr
_refine_ls_matrix_type full
_refine_ls_number_parameters 202
_refine_ls_number_reflns 2361
_refine_ls_number_restraints 1
_refine_ls_restrained_S_all 1.035
_refine_ls_R_factor_all 0.0299
_refine_ls_R_factor_gt 0.0249
_refine_ls_shift/su_max 0.000
_refine_ls_shift/su_mean 0.000
_refine_ls_structure_factor_coef Fsqd
_refine_ls_weighting_details 'calc w=1/[\s^2^(Fo^2^)+(0.0313P)^2^+2.0989P] where P=(Fo^2^+2Fc^2^)/3'
_refine_ls_weighting_scheme calc
_refine_ls_wR_factor_gt 0.0615
_refine_ls_wR_factor_ref 0.0651
_reflns_number_gt 2070
_reflns_number_total 2361
_reflns_threshold_expression >2sigma(I)
_cod_data_source_file JSSC-2012-192-284.cif
_cod_data_source_block compound2
_cod_depositor_comments
;
The following automatic conversions were performed:

data item '_symmetry_cell_setting' value 'Orthorhombic' was changed
to 'orthorhombic' in accordance with the built-in table derived from
the CIF Core dictionary named 'cif_core.dic' version 2.4.5 last
updated on 2014-11-21.

Automatic conversion script
Id: cif_fix_values 8369 2020-08-20 11:38:08Z andrius 
;
_cod_original_sg_symbol_H-M Pba2
_cod_database_code 1562959

loop_
_symmetry_equiv_pos_as_xyz
'x, y, z'
'-x, -y, z'
'x+1/2, -y+1/2, z'
'-x+1/2, y+1/2, z'

loop_
_atom_site_label
_atom_site_type_symbol
_atom_site_fract_x
_atom_site_fract_y
_atom_site_fract_z
_atom_site_U_iso_or_equiv
_atom_site_adp_type
_atom_site_occupancy
_atom_site_symmetry_multiplicity
_atom_site_calc_flag
_atom_site_refinement_flags
_atom_site_disorder_assembly
_atom_site_disorder_group
Pr1 Pr 0.5000 0.0000 0.10083(5) 0.01683(15) Uani 1 2 d S . .
Pr2 Pr 0.0000 0.0000 0.01658(4) 0.01757(16) Uani 1 2 d S . .
S1 S 0.64655(12) 0.08433(10) 0.4510(3) 0.0274(3) Uani 1 1 d . . .
O1 O 0.6373(4) 0.2374(2) -0.0988(6) 0.0364(12) Uani 1 1 d . . .
O2 O 0.6256(3) 0.1149(2) 0.0158(7) 0.0269(10) Uani 1 1 d . . .
O3 O 0.1458(3) 0.0991(2) 0.1209(6) 0.0243(10) Uani 1 1 d . . .
O4 O 0.3137(3) 0.0583(2) 0.0235(6) 0.0251(9) Uani 1 1 d . . .
O5 O 0.7436(3) 0.1391(3) 0.4190(5) 0.0340(11) Uani 1 1 d . . .
O6 O 0.6575(4) 0.0421(3) 0.5971(6) 0.0424(13) Uani 1 1 d . . .
O7 O 0.6259(4) 0.0259(3) 0.3234(6) 0.0312(11) Uani 1 1 d . . .
O1W O 0.5000 0.0000 -0.1834(14) 0.050(3) Uani 1 2 d S . .
O2W O -0.1692(4) 0.0156(3) -0.1676(6) 0.0284(11) Uani 1 1 d . . .
O3W O 0.0176(3) 0.1250(3) -0.1648(6) 0.0286(11) Uani 1 1 d . . .
O4W O 0.0000 0.0000 0.3153(14) 0.040(3) Uani 1 2 d S . .
O5W O -0.1484(3) 0.1011(2) 0.1233(6) 0.0267(10) Uani 1 1 d . . .
O6W O 0.1373(5) 0.0856(4) 0.5330(7) 0.0626(16) Uani 1 1 d . . .
O7W O -0.1757(4) 0.1961(3) -0.2806(7) 0.0512(14) Uani 1 1 d . . .
N1 N 0.4425(4) 0.1600(3) 0.1938(6) 0.0205(11) Uani 1 1 d . . .
C1 C 0.5881(4) 0.1860(3) -0.0156(7) 0.0233(14) Uani 1 1 d . . .
C2 C 0.4684(5) 0.2077(4) 0.0513(9) 0.0261(14) Uani 1 1 d . . .
H2A H 0.4659 0.2663 0.0750 0.031 Uiso 1 1 calc R . .
H2B H 0.4097 0.1964 -0.0262 0.031 Uiso 1 1 calc R . .
C3 C 0.3158(4) 0.1611(3) 0.2215(7) 0.0229(13) Uani 1 1 d . . .
H3A H 0.2866 0.2166 0.2055 0.027 Uiso 1 1 calc R . .
H3B H 0.3003 0.1457 0.3284 0.027 Uiso 1 1 calc R . .
C4 C 0.2533(4) 0.1019(3) 0.1134(7) 0.0219(12) Uani 1 1 d . . .
C5 C 0.5026(5) 0.2024(4) 0.3242(8) 0.0292(15) Uani 1 1 d . . .
H5A H 0.4579 0.2506 0.3538 0.035 Uiso 1 1 calc R . .
H5B H 0.5772 0.2215 0.2878 0.035 Uiso 1 1 calc R . .
C6 C 0.5208(5) 0.1488(4) 0.4670(9) 0.0332(16) Uani 1 1 d . . .
H6A H 0.4533 0.1143 0.4823 0.040 Uiso 1 1 calc R . .
H6B H 0.5286 0.1841 0.5574 0.040 Uiso 1 1 calc R . .

loop_
_atom_site_aniso_label
_atom_site_aniso_U_11
_atom_site_aniso_U_22
_atom_site_aniso_U_33
_atom_site_aniso_U_23
_atom_site_aniso_U_13
_atom_site_aniso_U_12
Pr1 0.0123(3) 0.0180(3) 0.0202(4) 0.000 0.000 -0.00006(18)
Pr2 0.0120(3) 0.0200(3) 0.0207(4) 0.000 0.000 -0.00110(16)
S1 0.0202(6) 0.0421(8) 0.0200(7) 0.0015(8) -0.0032(7) -0.0019(7)
O1 0.030(2) 0.025(2) 0.054(3) 0.010(2) 0.017(2) 0.0056(18)
O2 0.0175(19) 0.021(2) 0.042(3) 0.007(2) 0.006(2) 0.0081(17)
O3 0.0110(18) 0.030(2) 0.032(3) 0.000(2) -0.001(2) -0.0010(17)
O4 0.0199(19) 0.024(2) 0.031(2) -0.010(2) -0.003(2) 0.0002(17)
O5 0.021(2) 0.048(3) 0.032(3) -0.008(3) -0.002(2) -0.0099(19)
O6 0.032(3) 0.071(3) 0.025(3) 0.016(3) -0.005(2) -0.003(3)
O7 0.028(2) 0.036(2) 0.030(3) -0.005(2) -0.007(2) 0.002(2)
O1W 0.040(6) 0.087(8) 0.023(6) 0.000 0.000 -0.011(4)
O2W 0.017(2) 0.037(2) 0.031(3) 0.001(2) -0.003(2) 0.0006(19)
O3W 0.026(2) 0.022(2) 0.038(3) 0.002(2) 0.003(2) -0.0028(17)
O4W 0.035(5) 0.068(7) 0.017(5) 0.000 0.000 0.001(3)
O5W 0.021(2) 0.029(2) 0.029(3) -0.002(2) 0.006(2) 0.0007(18)
O6W 0.077(4) 0.081(4) 0.030(3) 0.005(3) -0.001(3) -0.018(3)
O7W 0.030(2) 0.079(4) 0.044(3) -0.011(3) -0.013(2) 0.014(3)
N1 0.012(2) 0.024(2) 0.026(3) 0.000(2) 0.000(2) -0.001(2)
C1 0.017(3) 0.021(3) 0.032(4) -0.004(3) -0.004(3) 0.000(2)
C2 0.016(2) 0.025(3) 0.037(4) 0.004(3) 0.000(3) 0.004(2)
C3 0.014(3) 0.027(3) 0.027(3) -0.005(3) -0.002(2) 0.003(2)
C4 0.018(3) 0.021(3) 0.027(3) 0.004(3) -0.002(3) 0.001(2)
C5 0.021(3) 0.032(3) 0.034(4) -0.010(3) -0.005(3) -0.006(3)
C6 0.024(3) 0.045(4) 0.031(4) -0.012(4) -0.001(3) -0.003(3)

loop_
_atom_type_symbol
_atom_type_description
_atom_type_scat_dispersion_real
_atom_type_scat_dispersion_imag
_atom_type_scat_source
C C 0.0033 0.0016 'International Tables Vol C Tables 4.2.6.8 and 6.1.1.4'
H H 0.0000 0.0000 'International Tables Vol C Tables 4.2.6.8 and 6.1.1.4'
N N 0.0061 0.0033 'International Tables Vol C Tables 4.2.6.8 and 6.1.1.4'
O O 0.0106 0.0060 'International Tables Vol C Tables 4.2.6.8 and 6.1.1.4'
S S 0.1246 0.1234 'International Tables Vol C Tables 4.2.6.8 and 6.1.1.4'
Pr Pr -0.2180 2.8214 'International Tables Vol C Tables 4.2.6.8 and 6.1.1.4'

loop_
_geom_angle_atom_site_label_1
_geom_angle_atom_site_label_2
_geom_angle_atom_site_label_3
_geom_angle
_geom_angle_site_symmetry_1
_geom_angle_site_symmetry_3
O7 Pr1 O7 76.7(2) . 2_655
O7 Pr1 O4 75.74(15) . 2_655
O7 Pr1 O4 132.31(16) 2_655 2_655
O7 Pr1 O4 132.31(16) . .
O7 Pr1 O4 75.74(15) 2_655 .
O4 Pr1 O4 148.4(2) 2_655 .
O7 Pr1 O1W 141.65(11) . .
O7 Pr1 O1W 141.65(11) 2_655 .
O4 Pr1 O1W 74.21(12) 2_655 .
O4 Pr1 O1W 74.21(12) . .
O7 Pr1 O2 135.40(16) . 2_655
O7 Pr1 O2 75.69(17) 2_655 2_655
O4 Pr1 O2 98.49(13) 2_655 2_655
O4 Pr1 O2 72.01(12) . 2_655
O1W Pr1 O2 72.76(13) . 2_655
O7 Pr1 O2 75.69(17) . .
O7 Pr1 O2 135.40(16) 2_655 .
O4 Pr1 O2 72.01(12) 2_655 .
O4 Pr1 O2 98.49(13) . .
O1W Pr1 O2 72.76(13) . .
O2 Pr1 O2 145.5(3) 2_655 .
O7 Pr1 N1 76.02(15) . .
O7 Pr1 N1 77.98(15) 2_655 .
O4 Pr1 N1 130.26(12) 2_655 .
O4 Pr1 N1 60.65(13) . .
O1W Pr1 N1 106.67(11) . .
O2 Pr1 N1 130.01(12) 2_655 .
O2 Pr1 N1 61.77(13) . .
O7 Pr1 N1 77.98(15) . 2_655
O7 Pr1 N1 76.02(15) 2_655 2_655
O4 Pr1 N1 60.65(13) 2_655 2_655
O4 Pr1 N1 130.26(12) . 2_655
O1W Pr1 N1 106.67(11) . 2_655
O2 Pr1 N1 61.77(13) 2_655 2_655
O2 Pr1 N1 130.01(12) . 2_655
N1 Pr1 N1 146.7(2) . 2_655
O3 Pr2 O3 137.8(2) . 2
O3 Pr2 O2W 133.17(14) . .
O3 Pr2 O2W 76.50(14) 2 .
O3 Pr2 O2W 76.50(14) . 2
O3 Pr2 O2W 133.17(14) 2 2
O2W Pr2 O2W 102.5(2) . 2
O3 Pr2 O5W 80.01(14) . 2
O3 Pr2 O5W 85.04(14) 2 2
O2W Pr2 O5W 144.35(14) . 2
O2W Pr2 O5W 68.88(15) 2 2
O3 Pr2 O5W 85.04(14) . .
O3 Pr2 O5W 80.01(14) 2 .
O2W Pr2 O5W 68.88(15) . .
O2W Pr2 O5W 144.35(14) 2 .
O5W Pr2 O5W 137.7(2) 2 .
O3 Pr2 O3W 141.27(13) . 2
O3 Pr2 O3W 70.01(15) 2 2
O2W Pr2 O3W 68.67(14) . 2
O2W Pr2 O3W 66.51(14) 2 2
O5W Pr2 O3W 76.47(14) 2 2
O5W Pr2 O3W 132.36(13) . 2
O3 Pr2 O3W 70.01(15) . .
O3 Pr2 O3W 141.27(13) 2 .
O2W Pr2 O3W 66.51(14) . .
O2W Pr2 O3W 68.67(14) 2 .
O5W Pr2 O3W 132.36(13) 2 .
O5W Pr2 O3W 76.47(14) . .
O3W Pr2 O3W 105.0(2) 2 .
O3 Pr2 O4W 68.91(11) . .
O3 Pr2 O4W 68.91(11) 2 .
O2W Pr2 O4W 128.76(11) . .
O2W Pr2 O4W 128.76(11) 2 .
O5W Pr2 O4W 68.83(11) 2 .
O5W Pr2 O4W 68.83(11) . .
O3W Pr2 O4W 127.51(11) 2 .
O3W Pr2 O4W 127.51(11) . .
O6 S1 O5 112.8(3) . .
O6 S1 O7 111.2(3) . .
O5 S1 O7 112.1(3) . .
O6 S1 C6 106.3(3) . .
O5 S1 C6 106.6(3) . .
O7 S1 C6 107.4(3) . .
C1 O2 Pr1 123.3(3) . .
C4 O3 Pr2 132.9(4) . .
C4 O4 Pr1 122.6(4) . .
S1 O7 Pr1 142.5(3) . .
C2 N1 C3 109.1(4) . .
C2 N1 C5 106.8(4) . .
C3 N1 C5 109.6(4) . .
C2 N1 Pr1 101.4(3) . .
C3 N1 Pr1 107.0(3) . .
C5 N1 Pr1 122.2(3) . .
O1 C1 O2 125.5(5) . .
O1 C1 C2 118.4(5) . .
O2 C1 C2 116.0(5) . .
N1 C2 C1 111.9(5) . .
N1 C3 C4 111.4(5) . .
O3 C4 O4 124.4(6) . .
O3 C4 C3 117.8(5) . .
O4 C4 C3 117.7(5) . .
N1 C5 C6 114.4(5) . .
C5 C6 S1 112.4(5) . .

loop_
_geom_bond_atom_site_label_1
_geom_bond_atom_site_label_2
_geom_bond_distance
_geom_bond_site_symmetry_2
Pr1 O7 2.444(5) .
Pr1 O7 2.444(5) 2_655
Pr1 O4 2.446(4) 2_655
Pr1 O4 2.446(4) .
Pr1 O1W 2.447(12) .
Pr1 O2 2.472(4) 2_655
Pr1 O2 2.472(4) .
Pr1 N1 2.791(5) .
Pr1 N1 2.791(5) 2_655
Pr2 O3 2.495(4) .
Pr2 O3 2.495(4) 2
Pr2 O2W 2.533(5) .
Pr2 O2W 2.533(5) 2
Pr2 O5W 2.544(4) 2
Pr2 O5W 2.544(4) .
Pr2 O3W 2.564(5) 2
Pr2 O3W 2.564(5) .
Pr2 O4W 2.572(12) .
S1 O6 1.438(5) .
S1 O5 1.458(4) .
S1 O7 1.469(5) .
S1 C6 1.797(6) .
O1 C1 1.237(7) .
O2 C1 1.258(6) .
O3 C4 1.247(6) .
O4 C4 1.260(7) .
N1 C2 1.481(8) .
N1 C3 1.486(6) .
N1 C5 1.488(8) .
C1 C2 1.541(7) .
C3 C4 1.519(8) .
C5 C6 1.518(10) .
